data_2214370
loop_
_publ_author_name
'Duke, III, Charles B.'
'To, Tung T.'
'Ross, II, Charles R.'
'Burkey,Theodore J.'

_publ_section_title
{\m-1,1'-[2-Cyano-2-(2-pyridyl)propane-1,3-diyl]di-\h^5^-cyclopentadienyl}bis[tricarbonylmanganese(II)]
_journal_coeditor_code PK2012
_journal_issue 7
_journal_name_full 'Acta Crystallographica Section E'
_journal_page_first m1848
_journal_page_last m1849
_journal_paper_doi 10.1107/S160053680701940X
_journal_volume 63
_journal_year 2007
_chemical_formula_iupac '[Mn2 (C19 H16 N2) (C1 O1)6]'
_chemical_formula_moiety 'C25 H16 Mn2 N2 O6'
_chemical_formula_sum 'C25 H16 Mn2 N2 O6'
_chemical_formula_weight 550.28
_chemical_name_systematic
;
{\m-1,1'-[2-Cyano-2-(2-pyridyl)propane-1,3-
;
_space_group_IT_number 14
_symmetry_cell_setting monoclinic
_symmetry_space_group_name_Hall '-P 2ybc'
_symmetry_space_group_name_H-M 'P 1 21/c 1'
_audit_creation_method 'WinGX routine CIF_UPDATE'
_cell_angle_alpha 90
_cell_angle_beta 102.2020(10)
_cell_angle_gamma 90
_cell_formula_units_Z 4
_cell_length_a 12.3281(3)
_cell_length_b 14.9809(4)
_cell_length_c 12.7137(3)
_cell_measurement_reflns_used 4204
_cell_measurement_temperature 173(2)
_cell_measurement_theta_max 69.1
_cell_measurement_theta_min 3.7
_cell_volume 2295.00(10)
_computing_cell_refinement 'SAINT (Bruker, 2005)'
_computing_data_collection 'PROTEUM2 (Bruker, 2005)'
_computing_data_reduction 'SADABS (Bruker, 2000)'
_computing_molecular_graphics
;
ORTEP-3 (Farrugia, 1997), Mercury (Version 1.4.2, Build 2; Macrae <i>et
al.</i>,  2006)
and RASTER3D (Merritt & Bacon, 1997)
;
_computing_publication_material
;
WinGX (Farrugia, 1999) and publCIF (Westrip, 2007)
;
_computing_structure_refinement 'SHELXL97 (Sheldrick, 1997)'
_computing_structure_solution 'SHELXS97 (Sheldrick, 1997)'
_diffrn_measured_fraction_theta_full 0.994
_diffrn_measured_fraction_theta_max 0.982
_diffrn_measurement_device_type 'Bruker Proteum'
_diffrn_measurement_method 'area detector'
_diffrn_radiation_source 'fine-focus rotating anode'
_diffrn_radiation_type CuK\a
_diffrn_radiation_wavelength 1.54178
_diffrn_reflns_av_R_equivalents 0.0352
_diffrn_reflns_limit_h_max 14
_diffrn_reflns_limit_h_min -14
_diffrn_reflns_limit_k_max 17
_diffrn_reflns_limit_k_min -17
_diffrn_reflns_limit_l_max 15
_diffrn_reflns_limit_l_min -15
_diffrn_reflns_number 45918
_diffrn_reflns_theta_full 67.5
_diffrn_reflns_theta_max 69.1
_diffrn_reflns_theta_min 3.7
_exptl_absorpt_coefficient_mu 9.35
_exptl_absorpt_correction_T_max 0.626
_exptl_absorpt_correction_T_min 0.259
_exptl_absorpt_correction_type multi-scan
_exptl_absorpt_process_details '(SADABS; Bruker, 2000)'
_exptl_crystal_colour yellow
_exptl_crystal_density_diffrn 1.593
_exptl_crystal_density_method 'not measured'
_exptl_crystal_description flake
_exptl_crystal_F_000 1112
_exptl_crystal_size_max 0.19
_exptl_crystal_size_mid 0.12
_exptl_crystal_size_min 0.05
_refine_diff_density_max 0.38
_refine_diff_density_min -0.22
_refine_ls_extinction_method none
_refine_ls_goodness_of_fit_ref 1.054
_refine_ls_hydrogen_treatment constr
_refine_ls_matrix_type full
_refine_ls_number_parameters 316
_refine_ls_number_reflns 4204
_refine_ls_number_restraints 0
_refine_ls_restrained_S_all 1.054
_refine_ls_R_factor_gt 0.026
_refine_ls_shift/su_max 0.004
_refine_ls_structure_factor_coef Fsqd
_refine_ls_weighting_details 'calc w = 1/[\s^2^(Fo^2^)+(0.0456P)^2^+0.8326P] where P=(Fo^2^+2Fc^2^)/3'
_refine_ls_weighting_scheme calc
_refine_ls_wR_factor_ref 0.070
_reflns_number_gt 3998
_reflns_number_total 4204
_reflns_threshold_expression I>2\s(I)
_cod_data_source_file pk2012.cif
_cod_data_source_block I
_cod_original_sg_symbol_H-M 'P 21/c'
_cod_database_code 2214370
_cod_database_fobs_code 2214370

loop_
_symmetry_equiv_pos_as_xyz
'x, y, z'
'-x, y+1/2, -z+1/2'
'-x, -y, -z'
'x, -y-1/2, z-1/2'

loop_
_atom_site_type_symbol
_atom_site_label
_atom_site_fract_x
_atom_site_fract_y
_atom_site_fract_z
_atom_site_U_iso_or_equiv
_atom_site_adp_type
_atom_site_calc_flag
_atom_site_refinement_flags
_atom_site_occupancy
Mn Mn1 0.09883(2) 1.048827(16) 0.759598(19) 0.01782(8) Uani d . 1
Mn Mn2 0.60923(2) 0.646565(17) 1.069138(19) 0.02019(9) Uani d . 1
N N2 0.19326(11) 0.75748(9) 0.98444(11) 0.0214(3) Uani d . 1
O O3 0.09187(12) 1.23885(8) 0.69833(11) 0.0355(3) Uani d . 1
C C5 0.18953(15) 1.05683(11) 0.92285(13) 0.0219(3) Uani d . 1
H H5 0.255 1.0912 0.9459 0.026 Uiso calc R 1
C C15 0.39727(14) 0.93761(11) 1.05877(13) 0.0207(3) Uani d . 1
O O6 0.52453(11) 0.60576(9) 0.83992(10) 0.0338(3) Uani d . 1
O O2 -0.07780(11) 0.98716(10) 0.58084(10) 0.0356(3) Uani d . 1
N N1 0.44359(13) 0.99568(10) 1.10691(12) 0.0295(3) Uani d . 1
O O4 0.70013(11) 0.46679(9) 1.12601(11) 0.0353(3) Uani d . 1
O O1 0.26334(10) 0.99996(9) 0.63208(10) 0.0308(3) Uani d . 1
C C9 0.48409(13) 0.74634(11) 1.06451(12) 0.0196(3) Uani d . 1
C C16 0.25711(12) 0.81784(10) 1.04630(12) 0.0176(3) Uani d . 1
O O5 0.82232(11) 0.71041(9) 1.02786(13) 0.0400(3) Uani d . 1
C C12 0.51838(17) 0.63739(14) 1.19512(15) 0.0348(4) Uani d . 1
H H12 0.5124 0.5847 1.2351 0.042 Uiso calc R 1
C C17 0.25127(13) 0.83433(10) 1.15220(13) 0.0203(3) Uani d . 1
H H17 0.2983 0.8775 1.1936 0.024 Uiso calc R 1
C C3 0.00626(14) 1.01612(12) 0.87900(13) 0.0248(3) Uani d . 1
H H3 -0.0724 1.0181 0.8669 0.03 Uiso calc R 1
C C20 0.12117(14) 0.71178(11) 1.02880(14) 0.0243(3) Uani d . 1
H H20 0.0758 0.6684 0.9861 0.029 Uiso calc R 1
C C6 0.28168(13) 0.90686(10) 0.88129(12) 0.0185(3) Uani d . 1
H H6A 0.3369 0.9422 0.8528 0.022 Uiso calc R 1
H H6B 0.2556 0.8582 0.8295 0.022 Uiso calc R 1
C C4 0.07915(15) 1.08664(11) 0.91695(13) 0.0256(4) Uani d . 1
H H4 0.0581 1.1446 0.9356 0.031 Uiso calc R 1
C C2 0.07173(14) 0.94095(11) 0.86178(13) 0.0213(3) Uani d . 1
H H2 0.0439 0.8839 0.8369 0.026 Uiso calc R 1
C C8 0.42794(13) 0.79769(10) 0.96717(12) 0.0197(3) Uani d . 1
H H8A 0.3914 0.7552 0.9112 0.024 Uiso calc R 1
H H8B 0.4847 0.8308 0.9383 0.024 Uiso calc R 1
C C7 0.33956(13) 0.86505(10) 0.99082(12) 0.0178(3) Uani d . 1
C C1 0.18495(14) 0.96590(10) 0.88808(12) 0.0188(3) Uani d . 1
C C21 0.19983(13) 1.02098(11) 0.68092(13) 0.0217(3) Uani d . 1
C C19 0.10913(14) 0.72431(11) 1.13369(14) 0.0247(3) Uani d . 1
H H19 0.0563 0.6907 1.1617 0.03 Uiso calc R 1
C C18 0.17551(14) 0.78667(11) 1.19678(13) 0.0231(3) Uani d . 1
H H18 0.1695 0.7967 1.2691 0.028 Uiso calc R 1
C C10 0.58017(14) 0.77069(12) 1.14181(13) 0.0260(4) Uani d . 1
H H10 0.6229 0.8232 1.1403 0.031 Uiso calc R 1
C C25 0.73928(15) 0.68487(11) 1.04440(15) 0.0276(4) Uani d . 1
C C24 0.66504(14) 0.53646(12) 1.10247(14) 0.0257(4) Uani d . 1
C C13 0.44572(14) 0.66325(12) 1.09892(14) 0.0250(4) Uani d . 1
H H13 0.3822 0.6311 1.063 0.03 Uiso calc R 1
C C11 0.60158(16) 0.70310(14) 1.22184(14) 0.0354(4) Uani d . 1
H H11 0.6615 0.7023 1.2827 0.043 Uiso calc R 1
C C22 -0.01039(14) 1.01364(11) 0.64989(14) 0.0246(4) Uani d . 1
C C26 0.55945(14) 0.61955(11) 0.92943(14) 0.0243(4) Uani d . 1
C C23 0.09418(14) 1.16451(12) 0.71986(13) 0.0247(4) Uani d . 1

loop_
_atom_site_aniso_label
_atom_site_aniso_U_11
_atom_site_aniso_U_22
_atom_site_aniso_U_33
_atom_site_aniso_U_12
_atom_site_aniso_U_13
_atom_site_aniso_U_23
Mn1 0.02015(14) 0.01698(14) 0.01693(14) 0.00201(9) 0.00523(10) 0.00292(9)
Mn2 0.01968(14) 0.02329(15) 0.01825(14) 0.00462(9) 0.00551(10) 0.00351(10)
N2 0.0246(7) 0.0191(6) 0.0202(7) -0.0007(5) 0.0037(6) 0.0000(5)
O3 0.0506(8) 0.0211(7) 0.0343(7) 0.0028(6) 0.0078(6) 0.0062(5)
C5 0.0309(9) 0.0190(8) 0.0158(8) 0.0008(6) 0.0049(7) 0.0007(6)
C15 0.0231(8) 0.0231(8) 0.0166(7) 0.0009(7) 0.0057(6) 0.0035(6)
O6 0.0355(7) 0.0430(8) 0.0221(7) 0.0031(6) 0.0045(5) -0.0011(5)
O2 0.0291(7) 0.0463(8) 0.0285(7) -0.0085(6) -0.0004(6) 0.0014(6)
N1 0.0374(8) 0.0295(8) 0.0216(7) -0.0100(7) 0.0065(6) -0.0036(6)
O4 0.0366(7) 0.0300(7) 0.0420(8) 0.0097(6) 0.0143(6) 0.0122(6)
O1 0.0285(6) 0.0397(7) 0.0274(6) 0.0050(5) 0.0127(5) 0.0056(5)
C9 0.0197(7) 0.0217(8) 0.0187(8) 0.0039(6) 0.0071(6) -0.0004(6)
C16 0.0173(7) 0.0159(7) 0.0192(7) 0.0035(6) 0.0030(6) 0.0017(6)
O5 0.0318(7) 0.0362(7) 0.0572(9) -0.0058(6) 0.0212(6) -0.0046(7)
C12 0.0418(11) 0.0400(10) 0.0289(10) 0.0186(9) 0.0214(8) 0.0149(8)
C17 0.0216(8) 0.0190(7) 0.0197(8) 0.0023(6) 0.0032(6) -0.0004(6)
C3 0.0262(8) 0.0301(9) 0.0209(8) 0.0059(7) 0.0110(7) 0.0073(7)
C20 0.0245(8) 0.0201(8) 0.0267(9) -0.0024(6) 0.0019(7) 0.0013(7)
C6 0.0223(7) 0.0177(7) 0.0151(7) 0.0013(6) 0.0032(6) 0.0005(6)
C4 0.0385(9) 0.0225(8) 0.0178(8) 0.0086(7) 0.0103(7) 0.0020(6)
C2 0.0255(8) 0.0205(8) 0.0191(8) -0.0001(6) 0.0076(6) 0.0048(6)
C8 0.0211(7) 0.0209(8) 0.0181(7) 0.0024(6) 0.0063(6) 0.0019(6)
C7 0.0203(7) 0.0168(7) 0.0160(7) 0.0002(6) 0.0031(6) -0.0003(6)
C1 0.0252(8) 0.0179(7) 0.0133(7) 0.0012(6) 0.0042(6) 0.0040(6)
C21 0.0232(8) 0.0211(8) 0.0197(8) 0.0002(6) 0.0018(7) 0.0057(6)
C19 0.0218(8) 0.0244(8) 0.0288(9) 0.0020(7) 0.0076(7) 0.0088(7)
C18 0.0266(8) 0.0246(8) 0.0196(8) 0.0070(7) 0.0081(7) 0.0033(6)
C10 0.0245(8) 0.0314(9) 0.0218(8) 0.0057(7) 0.0044(7) -0.0052(7)
C25 0.0303(9) 0.0239(8) 0.0292(9) 0.0037(7) 0.0074(7) -0.0010(7)
C24 0.0230(8) 0.0315(9) 0.0240(8) 0.0011(7) 0.0079(7) 0.0034(7)
C13 0.0237(8) 0.0256(8) 0.0295(9) 0.0061(7) 0.0142(7) 0.0066(7)
C11 0.0366(10) 0.0519(12) 0.0171(8) 0.0205(9) 0.0042(7) 0.0014(8)
C22 0.0250(8) 0.0258(8) 0.0251(9) 0.0010(7) 0.0099(7) 0.0066(7)
C26 0.0216(8) 0.0251(8) 0.0278(9) 0.0046(7) 0.0088(7) 0.0038(7)
C23 0.0287(8) 0.0252(9) 0.0199(8) 0.0020(7) 0.0046(7) 0.0019(7)

loop_
_atom_type_symbol
_atom_type_description
_atom_type_scat_dispersion_real
_atom_type_scat_dispersion_imag
_atom_type_scat_source
C C 0.0181 0.0091 'International Tables Vol C Tables 4.2.6.8 and 6.1.1.4'
H H 0 0 'International Tables Vol C Tables 4.2.6.8 and 6.1.1.4'
N N 0.0311 0.018 'International Tables Vol C Tables 4.2.6.8 and 6.1.1.4'
O O 0.0492 0.0322 'International Tables Vol C Tables 4.2.6.8 and 6.1.1.4'
Mn Mn -0.5299 2.8052 'International Tables Vol C Tables 4.2.6.8 and 6.1.1.4'

loop_
_geom_angle_atom_site_label_1
_geom_angle_atom_site_label_2
_geom_angle_atom_site_label_3
_geom_angle
C22 Mn1 C23 95.17(8)
C22 Mn1 C21 89.63(7)
C23 Mn1 C21 92.97(7)
C22 Mn1 C3 93.38(7)
C23 Mn1 C3 115.39(7)
C21 Mn1 C3 151.03(7)
C22 Mn1 C4 125.96(7)
C23 Mn1 C4 90.25(7)
C21 Mn1 C4 143.82(7)
C3 Mn1 C4 38.30(7)
C22 Mn1 C5 156.69(7)
C23 Mn1 C5 101.35(7)
C21 Mn1 C5 105.67(7)
C3 Mn1 C5 64.72(7)
C4 Mn1 C5 38.68(7)
C22 Mn1 C2 93.55(7)
C23 Mn1 C2 153.49(7)
C21 Mn1 C2 112.10(7)
C3 Mn1 C2 38.98(6)
C4 Mn1 C2 64.55(6)
C5 Mn1 C2 64.62(6)
C22 Mn1 C1 126.07(7)
C23 Mn1 C1 138.69(7)
C21 Mn1 C1 89.99(7)
C3 Mn1 C1 65.15(6)
C4 Mn1 C1 65.02(6)
C5 Mn1 C1 38.94(6)
C2 Mn1 C1 38.53(6)
C25 Mn2 C26 91.71(8)
C25 Mn2 C24 91.32(8)
C26 Mn2 C24 93.43(8)
C25 Mn2 C11 104.20(8)
C26 Mn2 C11 156.13(7)
C24 Mn2 C11 103.70(8)
C25 Mn2 C9 115.98(7)
C26 Mn2 C9 92.09(7)
C24 Mn2 C9 151.96(7)
C11 Mn2 C9 65.07(6)
C25 Mn2 C10 92.01(7)
C26 Mn2 C10 124.66(7)
C24 Mn2 C10 141.62(7)
C11 Mn2 C10 38.77(7)
C9 Mn2 C10 38.69(6)
C25 Mn2 C13 154.62(7)
C26 Mn2 C13 93.63(7)
C24 Mn2 C13 113.06(7)
C11 Mn2 C13 64.52(7)
C9 Mn2 C13 39.08(6)
C10 Mn2 C13 64.71(7)
C25 Mn2 C12 141.22(8)
C26 Mn2 C12 126.89(8)
C24 Mn2 C12 89.97(7)
C11 Mn2 C12 38.46(8)
C9 Mn2 C12 65.03(6)
C10 Mn2 C12 64.64(7)
C13 Mn2 C12 38.38(7)
C20 N2 C16 117.29(14)
C4 C5 C1 107.98(15)
C4 C5 Mn1 70.62(9)
C1 C5 Mn1 70.65(9)
C4 C5 H5 126
C1 C5 H5 126
Mn1 C5 H5 124.3
N1 C15 C7 176.48(17)
C10 C9 C13 107.06(15)
C10 C9 C8 127.85(15)
C13 C9 C8 125.04(15)
C10 C9 Mn2 70.66(9)
C13 C9 Mn2 70.57(9)
C8 C9 Mn2 125.91(11)
N2 C16 C17 123.11(15)
N2 C16 C7 114.03(13)
C17 C16 C7 122.84(14)
C13 C12 C11 108.28(16)
C13 C12 Mn2 70.77(10)
C11 C12 Mn2 70.55(11)
C13 C12 H12 125.9
C11 C12 H12 125.9
Mn2 C12 H12 124.4
C16 C17 C18 118.86(15)
C16 C17 H17 120.6
C18 C17 H17 120.6
C4 C3 C2 107.71(15)
C4 C3 Mn1 70.92(10)
C2 C3 Mn1 70.64(9)
C4 C3 H3 126.1
C2 C3 H3 126.1
Mn1 C3 H3 123.9
N2 C20 C19 123.54(15)
N2 C20 H20 118.2
C19 C20 H20 118.2
C1 C6 C7 113.90(12)
C1 C6 H6A 108.8
C7 C6 H6A 108.8
C1 C6 H6B 108.8
C7 C6 H6B 108.8
H6A C6 H6B 107.7
C3 C4 C5 108.56(15)
C3 C4 Mn1 70.78(9)
C5 C4 Mn1 70.70(9)
C3 C4 H4 125.7
C5 C4 H4 125.7
Mn1 C4 H4 124.4
C1 C2 C3 108.45(15)
C1 C2 Mn1 70.84(9)
C3 C2 Mn1 70.38(9)
C1 C2 H2 125.8
C3 C2 H2 125.8
Mn1 C2 H2 124.6
C9 C8 C7 113.14(13)
C9 C8 H8A 109
C7 C8 H8A 109
C9 C8 H8B 109
C7 C8 H8B 109
H8A C8 H8B 107.8
C15 C7 C16 110.88(13)
C15 C7 C6 107.51(12)
C16 C7 C6 112.06(12)
C15 C7 C8 108.64(13)
C16 C7 C8 110.45(12)
C6 C7 C8 107.14(12)
C2 C1 C5 107.29(14)
C2 C1 C6 125.90(14)
C5 C1 C6 126.80(15)
C2 C1 Mn1 70.64(9)
C5 C1 Mn1 70.41(9)
C6 C1 Mn1 124.63(10)
O1 C21 Mn1 177.35(15)
C18 C19 C20 118.67(15)
C18 C19 H19 120.7
C20 C19 H19 120.7
C19 C18 C17 118.55(15)
C19 C18 H18 120.7
C17 C18 H18 120.7
C9 C10 C11 108.35(17)
C9 C10 Mn2 70.65(9)
C11 C10 Mn2 70.56(10)
C9 C10 H10 125.8
C11 C10 H10 125.8
Mn2 C10 H10 124.6
O5 C25 Mn2 179.17(17)
O4 C24 Mn2 178.42(16)
C12 C13 C9 108.28(16)
C12 C13 Mn2 70.86(10)
C9 C13 Mn2 70.35(9)
C12 C13 H13 125.9
C9 C13 H13 125.9
Mn2 C13 H13 124.5
C12 C11 C10 108.03(16)
C12 C11 Mn2 70.99(11)
C10 C11 Mn2 70.67(10)
C12 C11 H11 126
C10 C11 H11 126
Mn2 C11 H11 124
O2 C22 Mn1 176.67(16)
O6 C26 Mn2 176.79(15)
O3 C23 Mn1 177.61(15)

loop_
_geom_bond_atom_site_label_1
_geom_bond_atom_site_label_2
_geom_bond_distance
Mn1 C22 1.8007(18)
Mn1 C23 1.8027(17)
Mn1 C21 1.8032(17)
Mn1 C3 2.1399(16)
Mn1 C4 2.1417(16)
Mn1 C5 2.1428(16)
Mn1 C2 2.1434(16)
Mn1 C1 2.1460(15)
Mn2 C25 1.7921(18)
Mn2 C26 1.7985(18)
Mn2 C24 1.8030(18)
Mn2 C11 2.1384(18)
Mn2 C9 2.1399(15)
Mn2 C10 2.1400(17)
Mn2 C13 2.1428(16)
Mn2 C12 2.1440(18)
N2 C20 1.337(2)
N2 C16 1.339(2)
O3 C23 1.146(2)
C5 C4 1.419(2)
C5 C1 1.430(2)
C5 H5 0.95
C15 N1 1.144(2)
C15 C7 1.475(2)
O6 C26 1.147(2)
O2 C22 1.145(2)
O4 C24 1.145(2)
O1 C21 1.142(2)
C9 C10 1.418(2)
C9 C13 1.432(2)
C9 C8 1.497(2)
C16 C17 1.386(2)
C16 C7 1.528(2)
O5 C25 1.153(2)
C12 C13 1.409(3)
C12 C11 1.410(3)
C12 H12 0.95
C17 C18 1.388(2)
C17 H17 0.95
C3 C4 1.405(3)
C3 C2 1.429(2)
C3 H3 0.95
C20 C19 1.385(2)
C20 H20 0.95
C6 C1 1.502(2)
C6 C7 1.556(2)
C6 H6A 0.99
C6 H6B 0.99
C4 H4 0.95
C2 C1 1.415(2)
C2 H2 0.95
C8 C7 1.560(2)
C8 H8A 0.99
C8 H8B 0.99
C19 C18 1.381(2)
C19 H19 0.95
C18 H18 0.95
C10 C11 1.420(3)
C10 H10 0.95
C13 H13 0.95
C11 H11 0.95
